data_4512066
loop_
_publ_author_name
'Wu, Xue-Ru'
'Yang, X\"u'
'Wei, Rong-Jia'
'Li, Jia'
'Zheng, Lan-Sun'
'Tao, Jun'

_publ_section_title
;
 Solvent-Mediated Isomerization of FeIIComplexes from a 3D 65&#x00B7;8
 Framework to a 2D 44Rhombus-Grid Network
;
_journal_issue 10
_journal_name_full 'Crystal Growth &amp; Design'
_journal_page_first 4891
_journal_paper_doi 10.1021/cg5011506
_journal_volume 14
_journal_year 2014
_chemical_formula_sum 'C40 H42 Fe N6 O3 S2'
_chemical_formula_weight 774.77
_chemical_name_systematic
; 
 ? 
;
_space_group_IT_number 15
_symmetry_cell_setting monoclinic
_symmetry_space_group_name_Hall '-C 2yc'
_symmetry_space_group_name_H-M 'C 1 2/c 1'
_atom_sites_solution_hydrogens geom
_atom_sites_solution_primary direct
_atom_sites_solution_secondary difmap
_audit_creation_method SHELXL-97
_cell_angle_alpha 90.00
_cell_angle_beta 115.944(4)
_cell_angle_gamma 90.00
_cell_formula_units_Z 4
_cell_length_a 22.0389(9)
_cell_length_b 13.5835(5)
_cell_length_c 15.0343(5)
_cell_measurement_reflns_used 4632
_cell_measurement_temperature 100(2)
_cell_measurement_theta_max 28.1170
_cell_measurement_theta_min 4.1090
_cell_volume 4047.2(3)
_computing_cell_refinement 'CrysAlisPro, Agilent Technologies'
_computing_data_collection 'CrysAlisPro, Agilent Technologies'
_computing_data_reduction 'CrysAlisPro, Agilent Technologies'
_computing_molecular_graphics 'Bruker SHELXTL'
_computing_publication_material 'Bruker SHELXTL'
_computing_structure_refinement 'SHELXL-97 (Sheldrick, 1997)'
_computing_structure_solution 'SHELXS-97 (Sheldrick, 1990)'
_diffrn_ambient_temperature 100(2)
_diffrn_measured_fraction_theta_full 0.981
_diffrn_measured_fraction_theta_max 0.981
_diffrn_measurement_device_type 'CCD area detector'
_diffrn_measurement_method '\w scans'
_diffrn_radiation_monochromator graphite
_diffrn_radiation_source 'fine-focus sealed tube'
_diffrn_radiation_type MoK\a
_diffrn_radiation_wavelength 0.71073
_diffrn_reflns_av_R_equivalents 0.0187
_diffrn_reflns_av_sigmaI/netI 0.0241
_diffrn_reflns_limit_h_max 22
_diffrn_reflns_limit_h_min -27
_diffrn_reflns_limit_k_max 14
_diffrn_reflns_limit_k_min -16
_diffrn_reflns_limit_l_max 16
_diffrn_reflns_limit_l_min -18
_diffrn_reflns_number 9119
_diffrn_reflns_theta_full 26.00
_diffrn_reflns_theta_max 26.00
_diffrn_reflns_theta_min 3.36
_exptl_absorpt_coefficient_mu 0.519
_exptl_absorpt_correction_T_max 0.9499
_exptl_absorpt_correction_T_min 0.9499
_exptl_absorpt_correction_type multi-scan
_exptl_absorpt_process_details
;
CrysAlisPro, Agilent Technologies,
Version 1.171.36.28 (release 01-02-2013 CrysAlis171 .NET)
(compiled Feb  1 2013,16:14:44)
Empirical absorption correction using spherical harmonics,
 implemented in SCALE3 ABSPACK scaling algorithm.
;
_exptl_crystal_colour red
_exptl_crystal_density_diffrn 1.272
_exptl_crystal_density_method 'not measured'
_exptl_crystal_description block
_exptl_crystal_F_000 1624
_exptl_crystal_size_max 0.10
_exptl_crystal_size_mid 0.10
_exptl_crystal_size_min 0.10
_platon_squeeze_details
;
;
_refine_diff_density_max 0.860
_refine_diff_density_min -0.709
_refine_diff_density_rms 0.104
_refine_ls_extinction_method none
_refine_ls_goodness_of_fit_ref 2.675
_refine_ls_hydrogen_treatment constr
_refine_ls_matrix_type full
_refine_ls_number_parameters 277
_refine_ls_number_reflns 3914
_refine_ls_number_restraints 12
_refine_ls_restrained_S_all 2.695
_refine_ls_R_factor_all 0.1162
_refine_ls_R_factor_gt 0.1072
_refine_ls_shift/su_max 0.001
_refine_ls_shift/su_mean 0.000
_refine_ls_structure_factor_coef Fsqd
_refine_ls_weighting_details 'calc w=1/[\s^2^(Fo^2^)+(0.1000P)^2^+0.0000P] where P=(Fo^2^+2Fc^2^)/3'
_refine_ls_weighting_scheme calc
_refine_ls_wR_factor_gt 0.3301
_refine_ls_wR_factor_ref 0.3382
_reflns_number_gt 3343
_reflns_number_total 3914
_reflns_threshold_expression >2sigma(I)
_cod_data_source_file cg5011506_si_002.cif
_cod_data_source_block complex_1
_cod_depositor_comments
;
The following automatic conversions were performed:

'_symmetry_cell_setting' value 'Monoclinic' changed to 'monoclinic'
according to
/home/saulius/struct/COD-crude-data--automatic-downloads/current/ACS/lib/dictionaries/cif_core.dic
dictionary named 'cif_core.dic' version 2.4.2 from 2011-04-26.

Automatic conversion script
Id: cif_fix_values 2281 2013-09-26 08:29:07Z andrius 
;
_cod_original_sg_symbol_H-M C2/c
_cod_database_code 4512066

loop_
_symmetry_equiv_pos_as_xyz
'x, y, z'
'-x, y, -z+1/2'
'x+1/2, y+1/2, z'
'-x+1/2, y+1/2, -z+1/2'
'-x, -y, -z'
'x, -y, z-1/2'
'-x+1/2, -y+1/2, -z'
'x+1/2, -y+1/2, z-1/2'

loop_
_atom_site_label
_atom_site_type_symbol
_atom_site_fract_x
_atom_site_fract_y
_atom_site_fract_z
_atom_site_U_iso_or_equiv
_atom_site_adp_type
_atom_site_occupancy
_atom_site_symmetry_multiplicity
_atom_site_calc_flag
_atom_site_refinement_flags
Fe1 Fe 0.7500 0.7500 0.0000 0.0421(4) Uani 1 2 d S
S1 S 0.7416(2) 0.4089(3) -0.0800(5) 0.1110(18) Uani 0.50 1 d P
S1' S 0.7124(8) 0.4360(6) -0.1544(9) 0.234(6) Uani 0.50 1 d P
C1 C 0.6655(10) 0.7781(16) -0.2255(14) 0.126(7) Uani 0.50 1 d P
H1A H 0.6850 0.7150 -0.2261 0.151 Uiso 0.50 1 d PR
C1' C 0.6126(3) 0.7791(6) -0.1965(5) 0.0342(16) Uani 0.50 1 d P
H1'A H 0.5997 0.7204 -0.1737 0.041 Uiso 0.50 1 d PR
C2 C 0.6260(17) 0.825(3) -0.3099(16) 0.25(2) Uani 0.50 1 d P
H2A H 0.6247 0.7962 -0.3690 0.303 Uiso 0.50 1 d PR
C2' C 0.5691(4) 0.8233(7) -0.2841(5) 0.045(2) Uani 0.50 1 d P
H2'A H 0.5247 0.7961 -0.3199 0.054 Uiso 0.50 1 d PR
C3 C 0.5881(3) 0.9033(6) -0.3191(4) 0.083(2) Uani 1 1 d .
C4 C 0.6047(11) 0.9504(13) -0.2258(14) 0.129(7) Uani 0.50 1 d P
H4A H 0.5851 1.0126 -0.2229 0.155 Uiso 0.50 1 d PR
C4' C 0.6502(9) 0.9059(10) -0.1385(11) 0.101(5) Uani 0.50 1 d P
H4'A H 0.6636 0.9372 -0.0754 0.121 Uiso 0.50 1 d PR
C5 C 0.6547(5) 0.9383(7) -0.2642(7) 0.055(2) Uani 0.50 1 d PU
H5A H 0.6712 0.9925 -0.2883 0.066 Uiso 0.50 1 d PR
C5' C 0.6959(4) 0.8919(6) -0.1760(6) 0.0445(19) Uani 0.50 1 d PU
H5'A H 0.7412 0.9156 -0.1398 0.053 Uiso 0.50 1 d PR
C6 C 0.5434(3) 0.9531(6) -0.4116(4) 0.099(3) Uani 1 1 d .
C7 C 0.4773(4) 0.9732(9) -0.4320(6) 0.149(5) Uani 1 1 d .
H7A H 0.4590 0.9465 -0.3897 0.179 Uiso 1 1 d R
C8 C 0.4322(4) 1.0157(8) -0.5210(6) 0.136(4) Uani 1 1 d .
H8A H 0.3863 1.0291 -0.5346 0.163 Uiso 1 1 d R
C9 C 0.8029(3) 0.7048(6) -0.1567(5) 0.0330(15) Uani 0.50 1 d P
H9A H 0.7600 0.6719 -0.1868 0.040 Uiso 0.50 1 d PR
C9' C 0.8722(7) 0.6818(10) -0.0437(10) 0.078(4) Uani 0.50 1 d P
H9'A H 0.8786 0.6337 0.0064 0.094 Uiso 0.50 1 d PR
C10 C 0.9162(6) 0.6816(9) -0.0855(9) 0.072(3) Uani 0.50 1 d P
H10A H 0.9501 0.6313 -0.0674 0.086 Uiso 0.50 1 d PR
C10' C 0.8425(3) 0.7055(6) -0.2057(5) 0.0325(16) Uani 0.50 1 d P
H10B H 0.8262 0.6801 -0.2717 0.039 Uiso 0.50 1 d PR
C11 C 0.9107(3) 0.7473(3) -0.1561(4) 0.0483(12) Uani 1 1 d .
C12 C 0.8812(14) 0.8306(14) -0.147(3) 0.199(15) Uani 0.50 1 d P
H12A H 0.8830 0.8861 -0.1857 0.238 Uiso 0.50 1 d PR
C12' C 0.9271(3) 0.7854(7) -0.0642(5) 0.0338(17) Uani 0.50 1 d P
H12B H 0.9706 0.8150 -0.0277 0.041 Uiso 0.50 1 d PR
C13 C 0.8426(15) 0.8318(12) -0.098(3) 0.198(16) Uani 0.50 1 d P
H13A H 0.8182 0.8911 -0.1008 0.238 Uiso 0.50 1 d PR
C13' C 0.8816(4) 0.7841(8) -0.0235(5) 0.0348(17) Uani 0.50 1 d P
H13B H 0.8967 0.8113 0.0417 0.042 Uiso 0.50 1 d PR
C14 C 0.9557(3) 0.7464(3) -0.2042(4) 0.0448(11) Uani 1 1 d .
C15 C 0.9332(3) 0.7422(6) -0.3052(5) 0.108(4) Uani 1 1 d .
H15A H 0.8854 0.7393 -0.3455 0.130 Uiso 1 1 d R
C16 C 1.0258(3) 0.7454(6) -0.1494(5) 0.108(4) Uani 1 1 d .
H16A H 1.0446 0.7433 -0.0785 0.129 Uiso 1 1 d R
C17 C 0.7242(3) 0.5306(5) -0.0773(6) 0.089(2) Uani 1 1 d .
N1 N 0.67699(18) 0.8160(3) -0.1398(3) 0.0508(10) Uani 1 1 d .
N2 N 0.7180(2) 0.6095(3) -0.0584(3) 0.0559(10) Uani 1 1 d .
N3 N 0.8234(2) 0.7488(2) -0.0632(3) 0.0501(11) Uani 1 1 d .

loop_
_atom_site_aniso_label
_atom_site_aniso_U_11
_atom_site_aniso_U_22
_atom_site_aniso_U_33
_atom_site_aniso_U_23
_atom_site_aniso_U_13
_atom_site_aniso_U_12
Fe1 0.0416(6) 0.0600(7) 0.0311(6) 0.0143(3) 0.0218(4) 0.0205(3)
S1 0.078(2) 0.076(2) 0.200(6) -0.035(3) 0.080(3) -0.0113(18)
S1' 0.466(18) 0.111(5) 0.271(11) -0.062(6) 0.297(13) -0.024(7)
C1 0.138(15) 0.180(16) 0.095(13) 0.061(12) 0.084(12) 0.092(13)
C1' 0.024(3) 0.053(4) 0.016(3) 0.007(3) 0.000(3) 0.012(3)
C2 0.30(3) 0.42(5) 0.104(15) 0.15(3) 0.15(2) 0.28(4)
C2' 0.025(3) 0.088(6) 0.014(3) 0.017(4) 0.002(3) 0.021(4)
C3 0.080(4) 0.129(5) 0.051(3) 0.045(3) 0.037(3) 0.062(4)
C4 0.183(18) 0.103(11) 0.103(13) 0.059(10) 0.063(12) 0.083(12)
C4' 0.132(12) 0.084(8) 0.076(9) 0.020(7) 0.036(9) 0.041(8)
C5 0.057(4) 0.059(4) 0.041(4) 0.022(3) 0.014(3) 0.014(3)
C5' 0.038(3) 0.049(4) 0.037(4) 0.020(3) 0.007(3) 0.010(3)
C6 0.088(4) 0.162(6) 0.053(3) 0.058(4) 0.037(3) 0.077(4)
C7 0.118(6) 0.274(12) 0.081(5) 0.115(7) 0.066(5) 0.126(7)
C8 0.108(5) 0.242(10) 0.071(4) 0.096(6) 0.052(4) 0.119(6)
C9 0.030(3) 0.052(4) 0.022(3) -0.008(3) 0.016(3) -0.006(3)
C9' 0.085(8) 0.083(8) 0.088(9) 0.025(7) 0.058(7) 0.027(7)
C10 0.071(7) 0.078(8) 0.073(8) 0.013(6) 0.038(6) 0.010(6)
C10' 0.028(3) 0.054(4) 0.023(4) -0.010(3) 0.018(3) -0.014(3)
C11 0.047(3) 0.062(3) 0.042(3) 0.0131(18) 0.025(2) 0.0154(18)
C12 0.21(2) 0.082(11) 0.44(5) -0.059(19) 0.26(3) -0.021(14)
C12' 0.012(3) 0.069(5) 0.016(3) -0.010(3) 0.002(2) 0.011(3)
C13 0.29(3) 0.071(10) 0.42(5) -0.028(17) 0.33(4) -0.036(14)
C13' 0.027(4) 0.062(5) 0.010(3) -0.002(3) 0.003(3) 0.009(4)
C14 0.046(3) 0.055(3) 0.042(3) 0.0060(16) 0.026(2) 0.0077(16)
C15 0.041(3) 0.246(12) 0.042(3) 0.009(4) 0.023(3) 0.015(3)
C16 0.046(3) 0.241(12) 0.040(3) -0.010(4) 0.023(3) -0.006(3)
C17 0.087(4) 0.091(4) 0.114(6) -0.023(4) 0.068(4) -0.010(3)
N1 0.055(2) 0.066(2) 0.034(2) 0.0141(16) 0.0220(17) 0.0232(18)
N2 0.061(2) 0.066(3) 0.049(2) 0.0103(19) 0.032(2) 0.0149(19)
N3 0.049(2) 0.074(3) 0.038(2) 0.0170(16) 0.028(2) 0.0234(17)

loop_
_atom_type_symbol
_atom_type_description
_atom_type_scat_dispersion_real
_atom_type_scat_dispersion_imag
_atom_type_scat_source
C C 0.0033 0.0016 'International Tables Vol C Tables 4.2.6.8 and 6.1.1.4'
H H 0.0000 0.0000 'International Tables Vol C Tables 4.2.6.8 and 6.1.1.4'
N N 0.0061 0.0033 'International Tables Vol C Tables 4.2.6.8 and 6.1.1.4'
S S 0.1246 0.1234 'International Tables Vol C Tables 4.2.6.8 and 6.1.1.4'
Fe Fe 0.3463 0.8444 'International Tables Vol C Tables 4.2.6.8 and 6.1.1.4'
O O 0.0106 0.0060 'International Tables Vol C Tables 4.2.6.8 and 6.1.1.4'

loop_
_geom_angle_atom_site_label_1
_geom_angle_atom_site_label_2
_geom_angle_atom_site_label_3
_geom_angle
_geom_angle_site_symmetry_1
_geom_angle_site_symmetry_3
N2 Fe1 N2 180.000(1) . 7_665
N2 Fe1 N1 89.98(15) . .
N2 Fe1 N1 90.02(15) 7_665 .
N2 Fe1 N1 90.02(15) . 7_665
N2 Fe1 N1 89.98(15) 7_665 7_665
N1 Fe1 N1 180.00(18) . 7_665
N2 Fe1 N3 90.65(14) . 7_665
N2 Fe1 N3 89.35(14) 7_665 7_665
N1 Fe1 N3 92.35(14) . 7_665
N1 Fe1 N3 87.65(14) 7_665 7_665
N2 Fe1 N3 89.35(14) . .
N2 Fe1 N3 90.65(14) 7_665 .
N1 Fe1 N3 87.65(14) . .
N1 Fe1 N3 92.35(14) 7_665 .
N3 Fe1 N3 180.00(18) 7_665 .
S1' S1 C17 69.8(5) . .
S1 S1' C17 72.8(6) . .
N1 C1 C2 120.6(19) . .
N1 C1 C1' 61.4(7) . .
C2 C1 C1' 90.3(14) . .
N1 C1 C5' 49.2(9) . .
C2 C1 C5' 87(2) . .
C1' C1 C5' 94.3(11) . .
N1 C1 C2' 91.3(8) . .
C2 C1 C2' 46.9(13) . .
C1' C1 C2' 43.4(6) . .
C5' C1 C2' 92.9(8) . .
C2' C1' N1 121.7(7) . .
C2' C1' C1 92.0(9) . .
N1 C1' C1 55.5(10) . .
C2' C1' C4' 91.4(7) . .
N1 C1' C4' 44.4(5) . .
C1 C1' C4' 84.3(12) . .
C2' C1' C2 48.5(8) . .
N1 C1' C2 85.3(13) . .
C1 C1' C2 43.5(9) . .
C4' C1' C2 84.9(15) . .
C3 C2 C1 127(2) . .
C3 C2 C2' 57.8(9) . .
C1 C2 C2' 91.0(15) . .
C3 C2 C5 54.5(16) . .
C1 C2 C5 94(3) . .
C2' C2 C5 96.9(15) . .
C3 C2 C1' 91.1(9) . .
C1 C2 C1' 46.2(9) . .
C2' C2 C1' 44.8(7) . .
C5 C2 C1' 96.2(13) . .
C3 C2' C1' 121.0(7) . .
C3 C2' C2 55.6(14) . .
C1' C2' C2 86.7(8) . .
C3 C2' C4 47.7(6) . .
C1' C2' C4 88.9(7) . .
C2 C2' C4 83.1(19) . .
C3 C2' C1 88.1(7) . .
C1' C2' C1 44.6(6) . .
C2 C2' C1 42.1(8) . .
C4 C2' C1 86.1(10) . .
C2 C3 C2' 66.6(17) . .
C2 C3 C5 76(2) . .
C2' C3 C5 117.5(6) . .
C2 C3 C4 112.1(14) . .
C2' C3 C4 88.1(9) . .
C5 C3 C4 61.6(10) . .
C2 C3 C6 126.9(10) . .
C2' C3 C6 123.0(7) . .
C5 C3 C6 119.5(7) . .
C4 C3 C6 119.9(8) . .
C4' C4 C3 119.9(13) . .
C4' C4 C5 88.1(12) . .
C3 C4 C5 58.5(9) . .
C4' C4 C2' 91.2(11) . .
C3 C4 C2' 44.2(7) . .
C5 C4 C2' 87.0(10) . .
C4' C4 C5' 43.6(9) . .
C3 C4 C5' 88.5(9) . .
C5 C4 C5' 44.5(6) . .
C2' C4 C5' 87.5(7) . .
N1 C4' C5' 57.7(7) . .
N1 C4' C4 120.9(14) . .
C5' C4' C4 91.6(13) . .
N1 C4' C1' 45.6(6) . .
C5' C4' C1' 86.4(9) . .
C4 C4' C1' 88.4(13) . .
N1 C4' C5 89.0(9) . .
C5' C4' C5 44.3(6) . .
C4 C4' C5 47.3(10) . .
C1' C4' C5 87.6(8) . .
C5' C5 C3 118.9(8) . .
C5' C5 C4 88.0(9) . .
C3 C5 C4 59.9(10) . .
C5' C5 C2 87.0(8) . .
C3 C5 C2 49.4(8) . .
C4 C5 C2 92.9(13) . .
C5' C5 C4' 43.4(6) . .
C3 C5 C4' 90.6(8) . .
C4 C5 C4' 44.6(8) . .
C2 C5 C4' 91.2(9) . .
N1 C5' C4' 61.0(7) . .
N1 C5' C5 124.0(8) . .
C4' C5' C5 92.3(8) . .
N1 C5' C1 48.8(6) . .
C4' C5' C1 95.0(10) . .
C5 C5' C1 91.5(8) . .
N1 C5' C4 91.1(7) . .
C4' C5' C4 44.8(8) . .
C5 C5' C4 47.5(7) . .
C1 C5' C4 93.4(9) . .
C7 C6 C8 118.7(5) . 5_674
C7 C6 C3 120.4(5) . .
C8 C6 C3 120.8(5) 5_674 .
C6 C7 C8 122.3(6) . .
C7 C8 C6 118.8(6) . 5_674
C10' C9 N3 122.2(6) . .
C10' C9 C9' 91.8(6) . .
N3 C9 C9' 48.8(5) . .
C10' C9 C13 88.3(7) . .
N3 C9 C13 45.0(8) . .
C9' C9 C13 72.1(12) . .
N3 C9' C10 124.3(11) . .
N3 C9' C13' 53.8(6) . .
C10 C9' C13' 92.0(10) . .
N3 C9' C9 52.3(5) . .
C10 C9' C9 92.7(9) . .
C13' C9' C9 91.0(7) . .
N3 C9' C12' 88.3(7) . .
C10 C9' C12' 47.2(7) . .
C13' C9' C12' 44.8(5) . .
C9 C9' C12' 93.2(6) . .
C11 C10 C9' 121.5(10) . .
C11 C10 C12' 58.5(6) . .
C9' C10 C12' 88.8(9) . .
C11 C10 C10' 51.7(5) . .
C9' C10 C10' 87.3(9) . .
C12' C10 C10' 92.0(7) . .
C11 C10 C13' 89.1(7) . .
C9' C10 C13' 45.0(7) . .
C12' C10 C13' 43.8(5) . .
C10' C10 C13' 89.0(6) . .
C9 C10' C11 118.9(6) . .
C9 C10' C10 88.1(6) . .
C11 C10' C10 46.2(5) . .
C9 C10' C12 91.2(8) . .
C11 C10' C12 43.8(7) . .
C10 C10' C12 71.8(12) . .
C12 C11 C10 111.2(16) . .
C12 C11 C12' 60.5(16) . .
C10 C11 C12' 64.1(7) . .
C12 C11 C14 121.3(11) . .
C10 C11 C14 122.4(6) . .
C12' C11 C14 124.5(5) . .
C12 C11 C10' 86.7(12) . .
C10 C11 C10' 82.2(7) . .
C12' C11 C10' 114.8(5) . .
C14 C11 C10' 120.7(5) . .
C11 C12 C13 121(2) . .
C11 C12 C12' 60.7(12) . .
C13 C12 C12' 84(3) . .
C11 C12 C10' 49.4(7) . .
C13 C12 C10' 90.0(13) . .
C12' C12 C10' 91.3(11) . .
C11 C12 C13' 91.1(17) . .
C13 C12 C13' 39.3(17) . .
C12' C12 C13' 44.9(11) . .
C10' C12 C13' 88.0(10) . .
C11 C12' C12 58.7(9) . .
C11 C12' C13' 121.3(7) . .
C12 C12' C13' 91.2(9) . .
C11 C12' C10 57.4(6) . .
C12 C12' C10 104.6(11) . .
C13' C12' C10 90.1(8) . .
C11 C12' C13 93.5(10) . .
C12 C12' C13 47.6(12) . .
C13' C12' C13 43.7(9) . .
C10 C12' C13 103.1(8) . .
C11 C12' C9' 88.8(7) . .
C12 C12' C9' 101.9(10) . .
C13' C12' C9' 46.1(6) . .
C10 C12' C9' 44.0(6) . .
C13 C12' C9' 70.6(7) . .
C13' C13 C12 98(2) . .
C13' C13 N3 56.1(10) . .
C12 C13 N3 124.6(15) . .
C13' C13 C12' 49.7(11) . .
C12 C13 C12' 48.4(17) . .
N3 C13 C12' 93.2(15) . .
C13' C13 C9 86.8(9) . .
C12 C13 C9 90.5(14) . .
N3 C13 C9 45.9(6) . .
C12' C13 C9 91.3(8) . .
N3 C13' C13 67.2(9) . .
N3 C13' C12' 125.7(7) . .
C13 C13' C12' 86.6(9) . .
N3 C13' C9' 59.9(7) . .
C13 C13' C9' 109.6(13) . .
C12' C13' C9' 89.0(8) . .
N3 C13' C12 95.2(9) . .
C13 C13' C12 42.8(10) . .
C12' C13' C12 44.0(8) . .
C9' C13' C12 99.9(8) . .
N3 C13' C10 91.7(6) . .
C13 C13' C10 101.1(10) . .
C12' C13' C10 46.1(6) . .
C9' C13' C10 43.0(6) . .
C12 C13' C10 68.1(7) . .
C15 C14 C16 114.8(5) . .
C15 C14 C11 123.5(5) . .
C16 C14 C11 121.6(5) . .
C16 C15 C14 124.0(6) 2_754 .
C15 C16 C14 120.9(6) 2_754 .
N2 C17 S1' 154.4(9) . .
N2 C17 S1 168.2(8) . .
S1' C17 S1 37.4(4) . .
C1 N1 C5' 82.0(11) . .
C1 N1 C4' 118.1(10) . .
C5' N1 C4' 61.3(8) . .
C1 N1 C1' 63.1(10) . .
C5' N1 C1' 116.8(5) . .
C4' N1 C1' 90.0(8) . .
C1 N1 Fe1 121.8(7) . .
C5' N1 Fe1 118.9(4) . .
C4' N1 Fe1 119.5(7) . .
C1' N1 Fe1 124.2(4) . .
C17 N2 Fe1 156.1(4) . .
C13' N3 C9' 66.3(8) . .
C13' N3 C13 56.7(14) . .
C9' N3 C13 106.7(12) . .
C13' N3 C9 117.1(5) . .
C9' N3 C9 78.9(7) . .
C13 N3 C9 89.1(13) . .
C13' N3 Fe1 125.7(4) . .
C9' N3 Fe1 125.5(6) . .
C13 N3 Fe1 124.1(7) . .
C9 N3 Fe1 117.2(4) . .

loop_
_geom_bond_atom_site_label_1
_geom_bond_atom_site_label_2
_geom_bond_distance
_geom_bond_site_symmetry_2
Fe1 N2 2.090(4) .
Fe1 N2 2.090(4) 7_665
Fe1 N1 2.203(3) .
Fe1 N1 2.203(3) 7_665
Fe1 N3 2.207(4) 7_665
Fe1 N3 2.207(4) .
S1 S1' 1.082(12) .
S1 C17 1.702(8) .
S1' C17 1.672(10) .
C1 N1 1.31(2) .
C1 C2 1.35(2) .
C1 C1' 1.412(18) .
C1 C5' 1.72(3) .
C1 C2' 2.008(18) .
C1' C2' 1.381(9) .
C1' N1 1.390(8) .
C1' C4' 1.944(18) .
C1' C2 1.96(2) .
C2 C3 1.32(2) .
C2 C2' 1.47(3) .
C2 C5 1.69(5) .
C2' C3 1.353(11) .
C2' C4 1.94(2) .
C3 C5 1.415(12) .
C3 C4 1.44(2) .
C3 C6 1.470(7) .
C4 C4' 1.39(2) .
C4 C5 1.46(2) .
C4 C5' 1.977(19) .
C4' N1 1.360(13) .
C4' C5' 1.365(18) .
C4' C5 1.984(19) .
C5 C5' 1.387(11) .
C5' N1 1.315(9) .
C6 C7 1.379(9) .
C6 C8 1.403(9) 5_674
C7 C8 1.396(8) .
C8 C6 1.403(9) 5_674
C9 C10' 1.366(9) .
C9 N3 1.408(8) .
C9 C9' 1.746(15) .
C9 C13 1.96(2) .
C9' N3 1.340(12) .
C9' C10 1.366(17) .
C9' C13' 1.418(17) .
C9' C12' 1.966(16) .
C10 C11 1.351(13) .
C10 C12' 1.442(17) .
C10 C10' 1.855(14) .
C10 C13' 2.002(15) .
C10' C11 1.469(8) .
C10' C12 1.93(2) .
C11 C12 1.339(17) .
C11 C12' 1.367(9) .
C11 C14 1.460(7) .
C12 C13 1.35(3) .
C12 C12' 1.36(4) .
C12 C13' 1.96(3) .
C12' C13' 1.386(11) .
C12' C13 1.81(3) .
C13 C13' 1.26(3) .
C13 N3 1.387(17) .
C13' N3 1.249(9) .
C14 C15 1.377(9) .
C14 C16 1.398(8) .
C15 C16 1.351(10) 2_754
C16 C15 1.351(10) 2_754
C17 N2 1.133(7) .

loop_
_platon_squeeze_void_nr
_platon_squeeze_void_average_x
_platon_squeeze_void_average_y
_platon_squeeze_void_average_z
_platon_squeeze_void_volume
_platon_squeeze_void_count_electrons
1 0.000 0.000 -0.004 452.0 41.5
2 0.500 0.500 -0.094 452.1 41.5
